data_4319669
loop_
_publ_author_name
'Tristram Chivers'
'Mark Krahn'
'Masood Parvez'
'Gabriele Schatte'

_publ_contact_author_address
; Department of Chemistry
  University of Calgary
  Calgary Alberta T2N 1N4
  Canada
;
_publ_contact_author_email chivers@ucalgary.ca
_publ_contact_author_fax '001 403 289 9488'
_publ_contact_author_name 'Dr Tristram Chivers'
_publ_contact_author_phone '001 403 220 5741'
_publ_section_title
;
 Preparation and X-ray Structures of Alkali-Metal Derivatives of the
 Ambidentate Anions [tBuN(E)P(\m-NtBu)2P(E)NtBu]2- (E = S, Se) and
 [tBuN(Se)P(\m-NtBu)2PN(H)tBu)]-
;
_journal_name_full 'Inorganic Chemistry'
_journal_page_first 2547
_journal_page_last 2553
_journal_paper_doi 10.1021/ic001093o
_journal_volume 40
_journal_year 2001
_chemical_formula_moiety 'C28 H60 K2 N4 O3 P2 Se2'
_chemical_formula_sum 'C28 H60 K2 N4 O3 P2 Se2'
_chemical_formula_weight 798.86
_chemical_name_systematic
;
 ?
;
_space_group_IT_number 14
_symmetry_cell_setting monoclinic
_symmetry_space_group_name_Hall '-P 2yn'
_symmetry_space_group_name_H-M 'P 1 21/n 1'
_atom_sites_solution_hydrogens geom
_atom_sites_solution_primary direct
_atom_sites_solution_secondary difmap
_cell_angle_alpha 90.00
_cell_angle_beta 90.99(5)
_cell_angle_gamma 90.00
_cell_formula_units_Z 4
_cell_length_a 10.733(11)
_cell_length_b 14.085(10)
_cell_length_c 26.138(9)
_cell_measurement_reflns_used 12
_cell_measurement_temperature 170(2)
_cell_measurement_theta_max 21.05
_cell_measurement_theta_min 18.20
_cell_volume 3951(5)
_computing_cell_refinement 'MSC/AFC Diffractometer Control'
_computing_data_collection 'MSC/AFC Diffractometer Control'
_computing_data_reduction 'teXsan (MSC, 1995)'
_computing_molecular_graphics 'teXsan (MSC, 1995)'
_computing_publication_material 'teXsan (MSC, 1995)'
_computing_structure_refinement 'SHELXL-97 (Sheldrick, 1997)'
_computing_structure_solution SIR-92
_diffrn_ambient_temperature 170(2)
_diffrn_measured_fraction_theta_full 0.993
_diffrn_measured_fraction_theta_max 0.993
_diffrn_measurement_device 'Rigaku AFC6S'
_diffrn_measurement_method \w-2\q
_diffrn_radiation_detector 'scintillation counter'
_diffrn_radiation_monochromator graphite
_diffrn_radiation_source 'fine-focus sealed tube'
_diffrn_radiation_type MoK\a
_diffrn_radiation_wavelength 0.71069
_diffrn_reflns_av_R_equivalents 0.120
_diffrn_reflns_av_sigmaI/netI 0.336
_diffrn_reflns_limit_h_max 12
_diffrn_reflns_limit_h_min 0
_diffrn_reflns_limit_k_max 16
_diffrn_reflns_limit_k_min 0
_diffrn_reflns_limit_l_max 31
_diffrn_reflns_limit_l_min -31
_diffrn_reflns_number 6958
_diffrn_reflns_theta_full 25.06
_diffrn_reflns_theta_max 25.06
_diffrn_reflns_theta_min 2.52
_diffrn_standards_decay_% 3.2
_diffrn_standards_interval_count 200
_diffrn_standards_number 3
_exptl_absorpt_coefficient_mu 2.194
_exptl_absorpt_correction_T_max 0.6680
_exptl_absorpt_correction_T_min 0.4067
_exptl_absorpt_correction_type psi-scan
_exptl_absorpt_process_details
;
 North,Phillips & Matthews, 1968
;
_exptl_crystal_colour colourless
_exptl_crystal_density_diffrn 1.343
_exptl_crystal_density_method 'not measured'
_exptl_crystal_description prism
_exptl_crystal_F_000 1664
_exptl_crystal_size_max 0.50
_exptl_crystal_size_mid 0.30
_exptl_crystal_size_min 0.20
_refine_diff_density_max 0.625
_refine_diff_density_min -0.640
_refine_diff_density_rms 0.128
_refine_ls_extinction_coef 0.0025(5)
_refine_ls_extinction_expression Fc^*^=kFc[1+0.001xFc^2^\l^3^/sin(2\q)]^-1/4^
_refine_ls_extinction_method SHELXL
_refine_ls_goodness_of_fit_ref 1.030
_refine_ls_hydrogen_treatment mixed
_refine_ls_matrix_type full
_refine_ls_number_parameters 383
_refine_ls_number_reflns 6958
_refine_ls_number_restraints 0
_refine_ls_restrained_S_all 1.030
_refine_ls_R_factor_all 0.2959
_refine_ls_R_factor_gt 0.0640
_refine_ls_shift/su_max 0.002
_refine_ls_shift/su_mean 0.000
_refine_ls_structure_factor_coef Fsqd
_refine_ls_weighting_details 'calc w=1/[\s^2^(Fo^2^)+(0.0744P)^2^+9.9743P] where P=(Fo^2^+2Fc^2^)/3'
_refine_ls_weighting_scheme calc
_refine_ls_wR_factor_gt 0.1652
_refine_ls_wR_factor_ref 0.2380
_reflns_number_gt 2135
_reflns_number_total 6958
_reflns_threshold_expression >2sigma(I)
_cod_data_source_file ic001093o_1.cif
_cod_data_source_block 12b
_cod_database_code 4319669

loop_
_symmetry_equiv_pos_as_xyz
'x, y, z'
'-x+1/2, y+1/2, -z+1/2'
'-x, -y, -z'
'x-1/2, -y-1/2, z-1/2'

loop_
_atom_site_label
_atom_site_type_symbol
_atom_site_fract_x
_atom_site_fract_y
_atom_site_fract_z
_atom_site_U_iso_or_equiv
_atom_site_adp_type
_atom_site_occupancy
_atom_site_symmetry_multiplicity
_atom_site_calc_flag
_atom_site_refinement_flags
_atom_site_disorder_assembly
_atom_site_disorder_group
Se1 Se -0.34368(14) 1.08197(10) 0.69091(5) 0.0542(5) Uani 1 1 d . . .
Se2 Se -0.55397(13) 0.87818(10) 0.56062(5) 0.0506(5) Uani 1 1 d . . .
K1 K -0.4473(3) 1.0951(2) 0.56932(10) 0.0534(9) Uani 1 1 d . . .
K2 K -0.1933(3) 0.7009(2) 0.68594(10) 0.0600(10) Uani 1 1 d . . .
P1 P -0.2847(3) 0.9385(2) 0.67314(11) 0.0437(10) Uani 1 1 d . . .
P2 P -0.3921(3) 0.8333(2) 0.60475(11) 0.0416(10) Uani 1 1 d . . .
O1 O -0.6626(11) 1.1692(9) 0.5994(4) 0.084(3) Uani 1 1 d . . .
O2 O -0.2856(10) 1.2436(7) 0.5586(3) 0.077(3) Uani 1 1 d . . .
O3 O 0.0316(11) 0.6386(10) 0.6550(5) 0.114(5) Uani 1 1 d . . .
N1 N -0.2805(9) 0.9206(7) 0.6075(3) 0.043(3) Uani 1 1 d . . .
N2 N -0.4052(9) 0.8589(7) 0.6681(3) 0.038(3) Uani 1 1 d . . .
N3 N -0.1742(9) 0.8940(8) 0.7034(4) 0.052(3) Uani 1 1 d . . .
N4 N -0.3388(10) 0.7318(7) 0.5974(3) 0.046(3) Uani 1 1 d . . .
C1 C -0.1705(12) 0.9342(10) 0.5751(4) 0.046(4) Uani 1 1 d . . .
C2 C -0.1117(12) 1.0308(10) 0.5841(4) 0.061(4) Uani 1 1 d . . .
H2A H -0.0841 1.0357 0.6192 0.092 Uiso 1 1 calc R . .
H2B H -0.1719 1.0796 0.5768 0.092 Uiso 1 1 calc R . .
H2C H -0.0417 1.0383 0.5621 0.092 Uiso 1 1 calc R . .
C3 C -0.0745(12) 0.8552(10) 0.5836(5) 0.065(4) Uani 1 1 d . . .
H3A H -0.0354 0.8627 0.6167 0.097 Uiso 1 1 calc R . .
H3B H -0.0125 0.8586 0.5577 0.097 Uiso 1 1 calc R . .
H3C H -0.1154 0.7946 0.5819 0.097 Uiso 1 1 calc R . .
C4 C -0.2155(12) 0.9291(10) 0.5185(4) 0.060(4) Uani 1 1 d . . .
H4A H -0.1448 0.9314 0.4965 0.090 Uiso 1 1 calc R . .
H4B H -0.2695 0.9818 0.5111 0.090 Uiso 1 1 calc R . .
H4C H -0.2600 0.8708 0.5128 0.090 Uiso 1 1 calc R . .
C5 C -0.5071(12) 0.8368(10) 0.7053(4) 0.044(4) Uani 1 1 d . . .
C6 C -0.6121(12) 0.9092(10) 0.6987(4) 0.058(4) Uani 1 1 d . . .
H6A H -0.6710 0.9013 0.7255 0.087 Uiso 1 1 calc R . .
H6B H -0.6532 0.8997 0.6661 0.087 Uiso 1 1 calc R . .
H6C H -0.5781 0.9722 0.7001 0.087 Uiso 1 1 calc R . .
C7 C -0.4509(13) 0.8408(10) 0.7588(4) 0.066(5) Uani 1 1 d . . .
H7A H -0.3859 0.7942 0.7620 0.099 Uiso 1 1 calc R . .
H7B H -0.5143 0.8278 0.7833 0.099 Uiso 1 1 calc R . .
H7C H -0.4169 0.9029 0.7650 0.099 Uiso 1 1 calc R . .
C8 C -0.5543(13) 0.7379(11) 0.6926(5) 0.073(5) Uani 1 1 d . . .
H8A H -0.4891 0.6926 0.6989 0.109 Uiso 1 1 calc R . .
H8B H -0.5794 0.7354 0.6572 0.109 Uiso 1 1 calc R . .
H8C H -0.6242 0.7233 0.7135 0.109 Uiso 1 1 calc R . .
C9 C -0.0824(14) 0.9295(12) 0.7413(5) 0.068(5) Uani 1 1 d . . .
C10 C -0.0069(14) 1.0113(12) 0.7215(6) 0.087(5) Uani 1 1 d . . .
H10A H 0.0490 1.0334 0.7480 0.131 Uiso 1 1 calc R . .
H10B H -0.0617 1.0619 0.7113 0.131 Uiso 1 1 calc R . .
H10C H 0.0402 0.9907 0.6927 0.131 Uiso 1 1 calc R . .
C11 C -0.1470(15) 0.9603(13) 0.7908(5) 0.104(7) Uani 1 1 d . . .
H11A H -0.2003 0.9101 0.8022 0.156 Uiso 1 1 calc R . .
H11B H -0.1958 1.0162 0.7842 0.156 Uiso 1 1 calc R . .
H11C H -0.0852 0.9736 0.8168 0.156 Uiso 1 1 calc R . .
C12 C 0.0018(16) 0.8487(12) 0.7549(7) 0.118(8) Uani 1 1 d . . .
H12A H -0.0449 0.8004 0.7720 0.176 Uiso 1 1 calc R . .
H12B H 0.0677 0.8708 0.7771 0.176 Uiso 1 1 calc R . .
H12C H 0.0366 0.8229 0.7243 0.176 Uiso 1 1 calc R . .
C13 C -0.3712(17) 0.6545(11) 0.5612(5) 0.068(5) Uani 1 1 d . . .
C14 C -0.2725(17) 0.5771(11) 0.5710(6) 0.103(6) Uani 1 1 d . . .
H14A H -0.1917 0.6014 0.5628 0.154 Uiso 1 1 calc R . .
H14B H -0.2909 0.5230 0.5498 0.154 Uiso 1 1 calc R . .
H14C H -0.2734 0.5587 0.6063 0.154 Uiso 1 1 calc R . .
C15 C -0.4974(17) 0.6116(11) 0.5720(6) 0.093(6) Uani 1 1 d . . .
H15A H -0.5011 0.5944 0.6074 0.140 Uiso 1 1 calc R . .
H15B H -0.5095 0.5561 0.5512 0.140 Uiso 1 1 calc R . .
H15C H -0.5615 0.6571 0.5641 0.140 Uiso 1 1 calc R . .
C16 C -0.3658(18) 0.6815(11) 0.5048(5) 0.108(7) Uani 1 1 d . . .
H16A H -0.4253 0.7308 0.4976 0.162 Uiso 1 1 calc R . .
H16B H -0.3851 0.6269 0.4841 0.162 Uiso 1 1 calc R . .
H16C H -0.2837 0.7037 0.4971 0.162 Uiso 1 1 calc R . .
C17 C -0.653(2) 1.2559(15) 0.6275(6) 0.121(8) Uani 1 1 d . . .
H17A H -0.5738 1.2599 0.6457 0.145 Uiso 1 1 calc R . .
H17B H -0.6616 1.3102 0.6049 0.145 Uiso 1 1 calc R . .
C18 C -0.753(2) 1.2522(19) 0.6622(11) 0.188(14) Uani 1 1 d . . .
H18A H -0.7220 1.2631 0.6968 0.225 Uiso 1 1 calc R . .
H18B H -0.8136 1.3010 0.6538 0.225 Uiso 1 1 calc R . .
C19 C -0.807(3) 1.1633(18) 0.6586(11) 0.241(19) Uani 1 1 d . . .
H19A H -0.7881 1.1266 0.6891 0.289 Uiso 1 1 calc R . .
H19B H -0.8972 1.1696 0.6555 0.289 Uiso 1 1 calc R . .
C20 C -0.7630(19) 1.1186(14) 0.6170(6) 0.107(7) Uani 1 1 d . . .
H20A H -0.8274 1.1149 0.5905 0.129 Uiso 1 1 calc R . .
H20B H -0.7376 1.0545 0.6259 0.129 Uiso 1 1 calc R . .
C21 C -0.2167(19) 1.2778(14) 0.5185(6) 0.106(7) Uani 1 1 d . . .
H21A H -0.2635 1.3263 0.5001 0.127 Uiso 1 1 calc R . .
H21B H -0.1983 1.2268 0.4948 0.127 Uiso 1 1 calc R . .
C22 C -0.1010(17) 1.3179(14) 0.5394(6) 0.103(6) Uani 1 1 d . . .
H22A H -0.0839 1.3791 0.5240 0.123 Uiso 1 1 calc R . .
H22B H -0.0313 1.2758 0.5333 0.123 Uiso 1 1 calc R . .
C23 C -0.1235(19) 1.3280(15) 0.5958(6) 0.120(8) Uani 1 1 d . . .
H23A H -0.0680 1.2872 0.6156 0.144 Uiso 1 1 calc R . .
H23B H -0.1117 1.3932 0.6069 0.144 Uiso 1 1 calc R . .
C24 C -0.252(2) 1.2990(12) 0.6012(5) 0.109(8) Uani 1 1 d . . .
H24A H -0.2612 1.2624 0.6323 0.131 Uiso 1 1 calc R . .
H24B H -0.3054 1.3543 0.6030 0.131 Uiso 1 1 calc R . .
C25 C 0.095(2) 0.6351(17) 0.6078(7) 0.137(9) Uani 1 1 d . . .
H25A H 0.1489 0.6902 0.6046 0.164 Uiso 1 1 calc R . .
H25B H 0.0361 0.6349 0.5794 0.164 Uiso 1 1 calc R . .
C26 C 0.170(2) 0.5490(16) 0.6074(7) 0.123(7) Uani 1 1 d . . .
H26A H 0.2476 0.5587 0.5900 0.147 Uiso 1 1 calc R . .
H26B H 0.1244 0.4971 0.5911 0.147 Uiso 1 1 calc R . .
C27 C 0.1906(19) 0.5309(14) 0.6631(7) 0.111(7) Uani 1 1 d . . .
H27A H 0.1707 0.4656 0.6714 0.134 Uiso 1 1 calc R . .
H27B H 0.2769 0.5429 0.6726 0.134 Uiso 1 1 calc R . .
C28 C 0.1069(18) 0.5970(16) 0.6903(7) 0.118(8) Uani 1 1 d . . .
H28A H 0.0578 0.5625 0.7149 0.142 Uiso 1 1 calc R . .
H28B H 0.1555 0.6447 0.7085 0.142 Uiso 1 1 calc R . .

loop_
_atom_site_aniso_label
_atom_site_aniso_U_11
_atom_site_aniso_U_22
_atom_site_aniso_U_33
_atom_site_aniso_U_23
_atom_site_aniso_U_13
_atom_site_aniso_U_12
Se1 0.0764(12) 0.0526(9) 0.0340(7) -0.0065(7) 0.0119(7) -0.0079(9)
Se2 0.0576(10) 0.0590(10) 0.0349(7) 0.0031(7) -0.0042(6) -0.0085(8)
K1 0.063(2) 0.058(2) 0.0399(16) -0.0001(15) 0.0106(14) -0.0064(17)
K2 0.070(2) 0.067(2) 0.0435(17) 0.0094(17) 0.0022(16) 0.0064(19)
P1 0.056(3) 0.053(2) 0.0225(16) -0.0023(16) 0.0082(16) -0.015(2)
P2 0.057(3) 0.049(2) 0.0188(15) -0.0008(15) 0.0074(15) -0.0084(19)
O1 0.088(9) 0.105(9) 0.059(7) -0.028(7) 0.025(6) -0.009(7)
O2 0.124(10) 0.080(7) 0.028(5) -0.009(5) 0.002(6) -0.039(7)
O3 0.095(10) 0.173(13) 0.076(8) 0.039(9) 0.028(7) 0.058(9)
N1 0.049(7) 0.055(7) 0.025(5) -0.013(5) 0.010(5) -0.012(6)
N2 0.046(7) 0.046(7) 0.022(5) 0.001(5) 0.009(5) -0.003(5)
N3 0.046(7) 0.070(8) 0.040(6) 0.002(6) -0.003(5) -0.014(6)
N4 0.073(8) 0.031(6) 0.034(6) -0.006(5) 0.005(5) 0.003(6)
C1 0.054(9) 0.065(10) 0.019(6) 0.004(6) 0.008(6) 0.005(8)
C2 0.062(10) 0.086(12) 0.036(7) 0.007(8) 0.019(7) -0.026(9)
C3 0.053(10) 0.076(11) 0.066(10) 0.003(8) 0.027(8) -0.003(9)
C4 0.069(10) 0.089(11) 0.023(6) 0.015(7) 0.004(6) -0.007(9)
C5 0.045(9) 0.067(10) 0.021(6) 0.009(6) 0.011(6) -0.012(8)
C6 0.051(9) 0.085(11) 0.040(7) 0.001(8) 0.013(6) -0.013(9)
C7 0.080(11) 0.100(13) 0.018(6) 0.002(7) 0.012(7) -0.028(9)
C8 0.071(12) 0.082(12) 0.066(10) 0.010(9) 0.028(8) -0.025(10)
C9 0.048(10) 0.100(13) 0.057(10) 0.015(9) -0.003(8) -0.013(10)
C10 0.074(13) 0.111(15) 0.076(11) 0.005(10) -0.018(9) -0.025(12)
C11 0.117(16) 0.157(19) 0.036(9) 0.013(10) -0.015(9) -0.048(14)
C12 0.106(16) 0.107(16) 0.136(17) 0.004(13) -0.096(14) -0.025(13)
C13 0.107(15) 0.050(11) 0.048(9) 0.004(8) 0.001(9) -0.007(10)
C14 0.142(19) 0.058(12) 0.108(14) -0.026(11) 0.006(13) 0.012(12)
C15 0.139(18) 0.057(12) 0.083(12) -0.016(9) -0.003(12) -0.007(12)
C16 0.20(2) 0.069(12) 0.053(10) -0.010(9) 0.022(12) -0.031(13)
C17 0.16(2) 0.133(18) 0.069(12) -0.027(12) 0.029(13) -0.081(16)
C18 0.12(2) 0.17(3) 0.27(3) -0.15(2) 0.10(2) -0.057(18)
C19 0.29(4) 0.15(2) 0.29(4) -0.14(3) 0.22(3) -0.12(3)
C20 0.123(17) 0.129(17) 0.070(12) -0.022(12) 0.031(12) -0.029(15)
C21 0.143(19) 0.122(17) 0.054(11) -0.018(11) 0.020(12) -0.047(14)
C22 0.108(16) 0.144(18) 0.055(11) -0.004(11) 0.003(10) -0.024(14)
C23 0.14(2) 0.15(2) 0.064(12) -0.028(12) -0.039(12) -0.052(16)
C24 0.20(2) 0.088(14) 0.041(10) -0.020(9) 0.025(12) -0.071(15)
C25 0.14(2) 0.20(3) 0.066(12) 0.056(15) 0.020(13) 0.067(19)
C26 0.13(2) 0.15(2) 0.090(15) 0.018(14) 0.032(13) 0.022(16)
C27 0.119(18) 0.130(18) 0.086(14) 0.038(13) 0.018(13) 0.023(15)
C28 0.098(16) 0.18(2) 0.082(13) 0.058(15) 0.015(12) 0.032(15)

loop_
_atom_type_symbol
_atom_type_description
_atom_type_scat_dispersion_real
_atom_type_scat_dispersion_imag
_atom_type_scat_source
C C 0.0033 0.0016 'International Tables Vol C Tables 4.2.6.8 and 6.1.1.4'
H H 0.0000 0.0000 'International Tables Vol C Tables 4.2.6.8 and 6.1.1.4'
N N 0.0061 0.0033 'International Tables Vol C Tables 4.2.6.8 and 6.1.1.4'
O O 0.0106 0.0060 'International Tables Vol C Tables 4.2.6.8 and 6.1.1.4'
P P 0.1023 0.0942 'International Tables Vol C Tables 4.2.6.8 and 6.1.1.4'
K K 0.2009 0.2494 'International Tables Vol C Tables 4.2.6.8 and 6.1.1.4'
Se Se -0.0929 2.2259 'International Tables Vol C Tables 4.2.6.8 and 6.1.1.4'

loop_
_geom_angle_atom_site_label_1
_geom_angle_atom_site_label_2
_geom_angle_atom_site_label_3
_geom_angle
_geom_angle_site_symmetry_1
_geom_angle_site_symmetry_3
_geom_angle_publ_flag
P1 Se1 K1 86.66(11) . . ?
P1 Se1 K2 126.10(11) . 2_456 ?
K1 Se1 K2 147.23(9) . 2_456 ?
P2 Se2 K1 87.64(12) . . ?
P2 Se2 K1 123.03(12) . 3_476 ?
K1 Se2 K1 87.64(8) . 3_476 ?
O1 K1 O2 106.6(4) . . ?
O1 K1 N1 133.9(3) . . ?
O2 K1 N1 105.5(3) . . ?
O1 K1 Se2 94.7(3) . . ?
O2 K1 Se2 158.4(3) . . ?
N1 K1 Se2 59.71(19) . . ?
O1 K1 Se1 91.0(2) . . ?
O2 K1 Se1 86.5(2) . . ?
N1 K1 Se1 59.07(16) . . ?
Se2 K1 Se1 97.14(8) . . ?
O1 K1 Se2 105.6(2) . 3_476 ?
O2 K1 Se2 78.49(19) . 3_476 ?
N1 K1 Se2 112.58(17) . 3_476 ?
Se2 K1 Se2 92.36(8) . 3_476 ?
Se1 K1 Se2 160.21(11) . 3_476 ?
O1 K1 C17 21.4(4) . . ?
O2 K1 C17 87.5(4) . . ?
N1 K1 C17 135.4(3) . . ?
Se2 K1 C17 114.1(3) . . ?
Se1 K1 C17 80.0(3) . . ?
Se2 K1 C17 111.8(3) 3_476 . ?
O1 K1 P2 115.8(3) . . ?
O2 K1 P2 131.5(3) . . ?
N1 K1 P2 26.18(18) . . ?
Se2 K1 P2 34.20(7) . . ?
Se1 K1 P2 70.84(7) . . ?
Se2 K1 P2 109.98(9) 3_476 . ?
C17 K1 P2 127.4(3) . . ?
O1 K1 K1 104.8(3) . 3_476 ?
O2 K1 K1 120.6(2) . 3_476 ?
N1 K1 K1 85.83(18) . 3_476 ?
Se2 K1 K1 47.50(6) . 3_476 ?
Se1 K1 K1 141.45(12) . 3_476 ?
Se2 K1 K1 44.86(6) 3_476 3_476 ?
C17 K1 K1 124.2(3) . 3_476 ?
P2 K1 K1 70.62(9) . 3_476 ?
O3 K2 N3 107.7(4) . . ?
O3 K2 N4 106.9(3) . . ?
N3 K2 N4 91.2(3) . . ?
O3 K2 N2 144.6(3) . . ?
N3 K2 N2 52.6(3) . . ?
N4 K2 N2 52.4(2) . . ?
O3 K2 P1 122.1(3) . . ?
N3 K2 P1 25.2(2) . . ?
N4 K2 P1 67.8(2) . . ?
N2 K2 P1 29.20(18) . . ?
O3 K2 P2 121.8(3) . . ?
N3 K2 P2 67.7(2) . . ?
N4 K2 P2 25.35(19) . . ?
N2 K2 P2 28.86(15) . . ?
P1 K2 P2 43.10(9) . . ?
O3 K2 Se1 91.8(3) . 2_446 ?
N3 K2 Se1 107.5(2) . 2_446 ?
N4 K2 Se1 148.3(2) . 2_446 ?
N2 K2 Se1 120.87(17) . 2_446 ?
P1 K2 Se1 123.35(10) . 2_446 ?
P2 K2 Se1 146.32(11) . 2_446 ?
N3 P1 N2 110.2(5) . . ?
N3 P1 N1 114.4(6) . . ?
N2 P1 N1 82.0(4) . . ?
N3 P1 Se1 119.5(4) . . ?
N2 P1 Se1 113.7(4) . . ?
N1 P1 Se1 111.1(4) . . ?
N3 P1 P2 116.8(4) . . ?
N2 P1 P2 40.8(3) . . ?
N1 P1 P2 41.4(3) . . ?
Se1 P1 P2 123.69(18) . . ?
N3 P1 K2 49.7(4) . . ?
N2 P1 K2 65.9(3) . . ?
N1 P1 K2 86.8(4) . . ?
Se1 P1 K2 162.11(14) . . ?
P2 P1 K2 68.78(13) . . ?
N4 P2 N2 110.6(5) . . ?
N4 P2 N1 114.0(6) . . ?
N2 P2 N1 82.9(4) . . ?
N4 P2 Se2 119.8(4) . . ?
N2 P2 Se2 112.2(4) . . ?
N1 P2 Se2 111.5(4) . . ?
N4 P2 P1 117.0(4) . . ?
N2 P2 P1 41.2(3) . . ?
N1 P2 P1 41.9(3) . . ?
Se2 P2 P1 123.16(18) . . ?
N4 P2 K2 50.7(4) . . ?
N2 P2 K2 65.5(3) . . ?
N1 P2 K2 86.5(4) . . ?
Se2 P2 K2 161.74(16) . . ?
P1 P2 K2 68.11(13) . . ?
N4 P2 K1 155.3(4) . . ?
N2 P2 K1 90.9(3) . . ?
N1 P2 K1 55.1(4) . . ?
Se2 P2 K1 58.16(10) . . ?
P1 P2 K1 71.40(13) . . ?
K2 P2 K1 137.97(12) . . ?
C20 O1 C17 108.7(13) . . ?
C20 O1 K1 125.7(12) . . ?
C17 O1 K1 115.6(12) . . ?
C21 O2 C24 106.0(12) . . ?
C21 O2 K1 134.0(9) . . ?
C24 O2 K1 120.0(9) . . ?
C28 O3 C25 106.6(13) . . ?
C28 O3 K2 117.7(11) . . ?
C25 O3 K2 135.7(11) . . ?
C1 N1 P2 129.2(8) . . ?
C1 N1 P1 125.6(8) . . ?
P2 N1 P1 96.7(5) . . ?
C1 N1 K1 99.8(7) . . ?
P2 N1 K1 98.7(4) . . ?
P1 N1 K1 100.0(4) . . ?
C5 N2 P2 131.0(8) . . ?
C5 N2 P1 129.8(8) . . ?
P2 N2 P1 98.0(5) . . ?
C5 N2 K2 106.4(7) . . ?
P2 N2 K2 85.7(4) . . ?
P1 N2 K2 84.9(4) . . ?
C9 N3 P1 134.8(11) . . ?
C9 N3 K2 119.5(9) . . ?
P1 N3 K2 105.1(5) . . ?
C13 N4 P2 132.4(10) . . ?
C13 N4 K2 122.3(8) . . ?
P2 N4 K2 104.0(5) . . ?
N1 C1 C2 111.2(10) . . ?
N1 C1 C3 111.4(10) . . ?
C2 C1 C3 110.6(11) . . ?
N1 C1 C4 107.6(10) . . ?
C2 C1 C4 108.2(10) . . ?
C3 C1 C4 107.6(10) . . ?
N2 C5 C7 107.8(10) . . ?
N2 C5 C8 106.9(10) . . ?
C7 C5 C8 111.3(11) . . ?
N2 C5 C6 109.3(10) . . ?
C7 C5 C6 111.2(11) . . ?
C8 C5 C6 110.2(11) . . ?
N3 C9 C12 107.2(13) . . ?
N3 C9 C10 112.7(12) . . ?
C12 C9 C10 109.8(13) . . ?
N3 C9 C11 110.8(12) . . ?
C12 C9 C11 107.1(14) . . ?
C10 C9 C11 109.1(14) . . ?
N4 C13 C15 112.1(13) . . ?
N4 C13 C16 115.0(12) . . ?
C15 C13 C16 109.2(14) . . ?
N4 C13 C14 105.2(12) . . ?
C15 C13 C14 107.6(13) . . ?
C16 C13 C14 107.4(14) . . ?
C18 C17 O1 104.5(15) . . ?
C18 C17 K1 137.7(17) . . ?
O1 C17 K1 43.0(9) . . ?
C19 C18 C17 108.2(18) . . ?
C20 C19 C18 109(2) . . ?
C19 C20 O1 108.4(17) . . ?
O2 C21 C22 108.3(14) . . ?
C21 C22 C23 104.7(15) . . ?
C24 C23 C22 103.7(13) . . ?
O2 C24 C23 108.3(14) . . ?
O3 C25 C26 108.0(15) . . ?
C25 C26 C27 102.0(16) . . ?
C28 C27 C26 106.2(16) . . ?
O3 C28 C27 107.8(16) . . ?

loop_
_geom_bond_atom_site_label_1
_geom_bond_atom_site_label_2
_geom_bond_distance
_geom_bond_site_symmetry_2
_geom_bond_publ_flag
Se1 P1 2.171(4) . ?
Se1 K1 3.354(3) . ?
Se1 K2 3.644(3) 2_456 ?
Se2 P2 2.163(4) . ?
Se2 K1 3.270(4) . ?
Se2 K1 3.418(3) 3_476 ?
K1 O1 2.667(11) . ?
K1 O2 2.735(10) . ?
K1 N1 3.191(11) . ?
K1 Se2 3.418(3) 3_476 ?
K1 C17 3.53(2) . ?
K1 P2 3.846(5) . ?
K1 K1 4.632(6) 3_476 ?
K2 O3 2.705(11) . ?
K2 N3 2.766(11) . ?
K2 N4 2.804(10) . ?
K2 N2 3.210(10) . ?
K2 P1 3.502(5) . ?
K2 P2 3.518(5) . ?
K2 Se1 3.644(3) 2_446 ?
P1 N3 1.546(10) . ?
P1 N2 1.715(10) . ?
P1 N1 1.735(9) . ?
P1 P2 2.579(5) . ?
P2 N4 1.552(10) . ?
P2 N2 1.703(8) . ?
P2 N1 1.717(10) . ?
O1 C20 1.377(18) . ?
O1 C17 1.428(18) . ?
O2 C21 1.381(16) . ?
O2 C24 1.402(15) . ?
O3 C28 1.349(17) . ?
O3 C25 1.423(18) . ?
N1 C1 1.477(14) . ?
N2 C5 1.509(14) . ?
N3 C9 1.473(16) . ?
N4 C13 1.480(16) . ?
C1 C2 1.517(17) . ?
C1 C3 1.531(17) . ?
C1 C4 1.550(14) . ?
C5 C7 1.514(15) . ?
C5 C8 1.517(17) . ?
C5 C6 1.528(17) . ?
C9 C12 1.49(2) . ?
C9 C10 1.505(19) . ?
C9 C11 1.540(19) . ?
C13 C15 1.51(2) . ?
C13 C16 1.524(17) . ?
C13 C14 1.54(2) . ?
C17 C18 1.41(2) . ?
C18 C19 1.39(3) . ?
C19 C20 1.35(2) . ?
C21 C22 1.46(2) . ?
C22 C23 1.51(2) . ?
C23 C24 1.45(2) . ?
C25 C26 1.45(2) . ?
C26 C27 1.49(2) . ?
C27 C28 1.48(2) . ?

loop_
_geom_torsion_atom_site_label_1
_geom_torsion_atom_site_label_2
_geom_torsion_atom_site_label_3
_geom_torsion_atom_site_label_4
_geom_torsion
_geom_torsion_site_symmetry_1
_geom_torsion_site_symmetry_2
_geom_torsion_site_symmetry_3
_geom_torsion_site_symmetry_4
_geom_torsion_publ_flag
P2 Se2 K1 O1 -131.0(2) . . . . ?
K1 Se2 K1 O1 105.8(2) 3_476 . . . ?
P2 Se2 K1 O2 59.2(6) . . . . ?
K1 Se2 K1 O2 -64.0(6) 3_476 . . . ?
P2 Se2 K1 N1 8.31(19) . . . . ?
K1 Se2 K1 N1 -114.90(19) 3_476 . . . ?
P2 Se2 K1 Se1 -39.39(11) . . . . ?
K1 Se2 K1 Se1 -162.60(12) 3_476 . . . ?
P2 Se2 K1 Se2 123.21(12) . . . 3_476 ?
K1 Se2 K1 Se2 0.0 3_476 . . 3_476 ?
P2 Se2 K1 C17 -121.6(4) . . . . ?
K1 Se2 K1 C17 115.2(4) 3_476 . . . ?
K1 Se2 K1 P2 -123.21(12) 3_476 . . . ?
P2 Se2 K1 K1 123.21(12) . . . 3_476 ?
P1 Se1 K1 O1 133.4(3) . . . . ?
K2 Se1 K1 O1 -46.5(3) 2_456 . . . ?
P1 Se1 K1 O2 -120.0(3) . . . . ?
K2 Se1 K1 O2 60.1(3) 2_456 . . . ?
P1 Se1 K1 N1 -9.6(2) . . . . ?
K2 Se1 K1 N1 170.6(2) 2_456 . . . ?
P1 Se1 K1 Se2 38.56(13) . . . . ?
K2 Se1 K1 Se2 -141.30(14) 2_456 . . . ?
P1 Se1 K1 Se2 -79.5(3) . . . 3_476 ?
K2 Se1 K1 Se2 100.6(3) 2_456 . . 3_476 ?
P1 Se1 K1 C17 151.9(3) . . . . ?
K2 Se1 K1 C17 -28.0(3) 2_456 . . . ?
P1 Se1 K1 P2 16.38(11) . . . . ?
K2 Se1 K1 P2 -163.49(15) 2_456 . . . ?
P1 Se1 K1 K1 17.8(2) . . . 3_476 ?
K2 Se1 K1 K1 -162.02(15) 2_456 . . 3_476 ?
K1 Se1 P1 N3 152.9(5) . . . . ?
K2 Se1 P1 N3 -27.2(5) 2_456 . . . ?
K1 Se1 P1 N2 -74.1(3) . . . . ?
K2 Se1 P1 N2 105.8(3) 2_456 . . . ?
K1 Se1 P1 N1 16.3(4) . . . . ?
K2 Se1 P1 N1 -163.8(4) 2_456 . . . ?
K1 Se1 P1 P2 -28.52(17) . . . . ?
K2 Se1 P1 P2 151.39(14) 2_456 . . . ?
K1 Se1 P1 K2 -159.0(5) . . . . ?
K2 Se1 P1 K2 20.9(6) 2_456 . . . ?
O3 K2 P1 N3 -60.8(6) . . . . ?
N4 K2 P1 N3 -157.3(6) . . . . ?
N2 K2 P1 N3 151.0(6) . . . . ?
P2 K2 P1 N3 -164.6(5) . . . . ?
Se1 K2 P1 N3 56.4(5) 2_446 . . . ?
O3 K2 P1 N2 148.2(5) . . . . ?
N3 K2 P1 N2 -151.0(6) . . . . ?
N4 K2 P1 N2 51.6(4) . . . . ?
P2 K2 P1 N2 44.3(3) . . . . ?
Se1 K2 P1 N2 -94.7(3) 2_446 . . . ?
O3 K2 P1 N1 65.5(5) . . . . ?
N3 K2 P1 N1 126.3(6) . . . . ?
N4 K2 P1 N1 -31.1(4) . . . . ?
N2 K2 P1 N1 -82.7(5) . . . . ?
P2 K2 P1 N1 -38.4(3) . . . . ?
Se1 K2 P1 N1 -177.4(3) 2_446 . . . ?
O3 K2 P1 Se1 -118.9(6) . . . . ?
N3 K2 P1 Se1 -58.1(7) . . . . ?
N4 K2 P1 Se1 144.6(6) . . . . ?
N2 K2 P1 Se1 92.9(6) . . . . ?
P2 K2 P1 Se1 137.3(6) . . . . ?
Se1 K2 P1 Se1 -1.7(6) 2_446 . . . ?
O3 K2 P1 P2 103.9(4) . . . . ?
N3 K2 P1 P2 164.6(5) . . . . ?
N4 K2 P1 P2 7.3(2) . . . . ?
N2 K2 P1 P2 -44.3(3) . . . . ?
Se1 K2 P1 P2 -139.00(15) 2_446 . . . ?
K1 Se2 P2 N4 -151.2(5) . . . . ?
K1 Se2 P2 N4 -65.6(5) 3_476 . . . ?
K1 Se2 P2 N2 76.5(4) . . . . ?
K1 Se2 P2 N2 162.2(4) 3_476 . . . ?
K1 Se2 P2 N1 -14.4(3) . . . . ?
K1 Se2 P2 N1 71.2(4) 3_476 . . . ?
K1 Se2 P2 P1 31.31(17) . . . . ?
K1 Se2 P2 P1 116.96(16) 3_476 . . . ?
K1 Se2 P2 K2 155.3(5) . . . . ?
K1 Se2 P2 K2 -119.0(4) 3_476 . . . ?
K1 Se2 P2 K1 85.65(11) 3_476 . . . ?
N3 P1 P2 N4 -0.7(6) . . . . ?
N2 P1 P2 N4 -91.1(7) . . . . ?
N1 P1 P2 N4 96.6(7) . . . . ?
Se1 P1 P2 N4 -179.3(4) . . . . ?
K2 P1 P2 N4 -13.8(4) . . . . ?
N3 P1 P2 N2 90.4(7) . . . . ?
N1 P1 P2 N2 -172.3(8) . . . . ?
Se1 P1 P2 N2 -88.2(5) . . . . ?
K2 P1 P2 N2 77.3(5) . . . . ?
N3 P1 P2 N1 -97.3(7) . . . . ?
N2 P1 P2 N1 172.3(8) . . . . ?
Se1 P1 P2 N1 84.1(5) . . . . ?
K2 P1 P2 N1 -110.4(5) . . . . ?
N3 P1 P2 Se2 176.8(4) . . . . ?
N2 P1 P2 Se2 86.5(5) . . . . ?
N1 P1 P2 Se2 -85.8(5) . . . . ?
Se1 P1 P2 Se2 -1.7(3) . . . . ?
K2 P1 P2 Se2 163.75(18) . . . . ?
N3 P1 P2 K2 13.1(4) . . . . ?
N2 P1 P2 K2 -77.3(5) . . . . ?
N1 P1 P2 K2 110.4(5) . . . . ?
Se1 P1 P2 K2 -165.49(19) . . . . ?
N3 P1 P2 K1 -155.4(5) . . . . ?
N2 P1 P2 K1 114.2(5) . . . . ?
N1 P1 P2 K1 -58.1(5) . . . . ?
Se1 P1 P2 K1 26.02(16) . . . . ?
K2 P1 P2 K1 -168.49(10) . . . . ?
O3 K2 P2 N4 59.4(6) . . . . ?
N3 K2 P2 N4 157.1(6) . . . . ?
N2 K2 P2 N4 -151.0(6) . . . . ?
P1 K2 P2 N4 164.1(5) . . . . ?
Se1 K2 P2 N4 -114.7(5) 2_446 . . . ?
O3 K2 P2 N2 -149.6(5) . . . . ?
N3 K2 P2 N2 -51.9(4) . . . . ?
N4 K2 P2 N2 151.0(6) . . . . ?
P1 K2 P2 N2 -44.9(4) . . . . ?
Se1 K2 P2 N2 36.3(4) 2_446 . . . ?
O3 K2 P2 N1 -65.8(5) . . . . ?
N3 K2 P2 N1 31.9(4) . . . . ?
N4 K2 P2 N1 -125.2(6) . . . . ?
N2 K2 P2 N1 83.8(5) . . . . ?
P1 K2 P2 N1 38.9(3) . . . . ?
Se1 K2 P2 N1 120.1(4) 2_446 . . . ?
O3 K2 P2 Se2 123.8(6) . . . . ?
N3 K2 P2 Se2 -138.6(5) . . . . ?
N4 K2 P2 Se2 64.3(7) . . . . ?
N2 K2 P2 Se2 -86.7(6) . . . . ?
P1 K2 P2 Se2 -131.6(5) . . . . ?
Se1 K2 P2 Se2 -50.4(6) 2_446 . . . ?
O3 K2 P2 P1 -104.6(4) . . . . ?
N3 K2 P2 P1 -7.0(2) . . . . ?
N4 K2 P2 P1 -164.1(5) . . . . ?
N2 K2 P2 P1 44.9(4) . . . . ?
Se1 K2 P2 P1 81.2(2) 2_446 . . . ?
O3 K2 P2 K1 -88.2(4) . . . . ?
N3 K2 P2 K1 9.4(3) . . . . ?
N4 K2 P2 K1 -147.7(5) . . . . ?
N2 K2 P2 K1 61.3(4) . . . . ?
P1 K2 P2 K1 16.41(14) . . . . ?
Se1 K2 P2 K1 97.6(2) 2_446 . . . ?
O1 K1 P2 N4 149.6(10) . . . . ?
O2 K1 P2 N4 -62.1(11) . . . . ?
N1 K1 P2 N4 -70.7(11) . . . . ?
Se2 K1 P2 N4 92.9(10) . . . . ?
Se1 K1 P2 N4 -128.9(10) . . . . ?
Se2 K1 P2 N4 30.1(10) 3_476 . . . ?
C17 K1 P2 N4 170.8(11) . . . . ?
K1 K1 P2 N4 52.0(10) 3_476 . . . ?
O1 K1 P2 N2 -59.0(4) . . . . ?
O2 K1 P2 N2 89.3(4) . . . . ?
N1 K1 P2 N2 80.7(5) . . . . ?
Se2 K1 P2 N2 -115.8(4) . . . . ?
Se1 K1 P2 N2 22.4(3) . . . . ?
Se2 K1 P2 N2 -178.6(3) 3_476 . . . ?
C17 K1 P2 N2 -37.8(5) . . . . ?
K1 K1 P2 N2 -156.6(4) 3_476 . . . ?
O1 K1 P2 N1 -139.7(4) . . . . ?
O2 K1 P2 N1 8.6(4) . . . . ?
Se2 K1 P2 N1 163.6(4) . . . . ?
Se1 K1 P2 N1 -58.2(3) . . . . ?
Se2 K1 P2 N1 100.8(4) 3_476 . . . ?
C17 K1 P2 N1 -118.5(5) . . . . ?
K1 K1 P2 N1 122.7(4) 3_476 . . . ?
O1 K1 P2 Se2 56.7(3) . . . . ?
O2 K1 P2 Se2 -155.0(3) . . . . ?
N1 K1 P2 Se2 -163.6(4) . . . . ?
Se1 K1 P2 Se2 138.19(12) . . . . ?
Se2 K1 P2 Se2 -62.81(13) 3_476 . . . ?
C17 K1 P2 Se2 77.9(4) . . . . ?
K1 K1 P2 Se2 -40.84(9) 3_476 . . . ?
O1 K1 P2 P1 -96.0(3) . . . . ?
O2 K1 P2 P1 52.3(3) . . . . ?
N1 K1 P2 P1 43.8(3) . . . . ?
Se2 K1 P2 P1 -152.67(16) . . . . ?
Se1 K1 P2 P1 -14.48(10) . . . . ?
Se2 K1 P2 P1 144.52(13) 3_476 . . . ?
C17 K1 P2 P1 -74.7(4) . . . . ?
K1 K1 P2 P1 166.49(13) 3_476 . . . ?
O1 K1 P2 K2 -112.0(3) . . . . ?
O2 K1 P2 K2 36.3(3) . . . . ?
N1 K1 P2 K2 27.7(4) . . . . ?
Se2 K1 P2 K2 -168.7(2) . . . . ?
Se1 K1 P2 K2 -30.54(16) . . . . ?
Se2 K1 P2 K2 128.46(15) 3_476 . . . ?
C17 K1 P2 K2 -90.8(4) . . . . ?
K1 K1 P2 K2 150.43(17) 3_476 . . . ?
O2 K1 O1 C20 -169.2(12) . . . . ?
N1 K1 O1 C20 -36.7(13) . . . . ?
Se2 K1 O1 C20 14.7(12) . . . . ?
Se1 K1 O1 C20 -82.5(12) . . . . ?
Se2 K1 O1 C20 108.5(12) 3_476 . . . ?
C17 K1 O1 C20 -141.4(18) . . . . ?
P2 K1 O1 C20 -13.4(12) . . . . ?
K1 K1 O1 C20 61.9(12) 3_476 . . . ?
O2 K1 O1 C17 -27.8(11) . . . . ?
N1 K1 O1 C17 104.6(11) . . . . ?
Se2 K1 O1 C17 156.1(10) . . . . ?
Se1 K1 O1 C17 58.8(10) . . . . ?
Se2 K1 O1 C17 -110.2(10) 3_476 . . . ?
P2 K1 O1 C17 127.9(10) . . . . ?
K1 K1 O1 C17 -156.7(10) 3_476 . . . ?
O1 K1 O2 C21 -122.2(15) . . . . ?
N1 K1 O2 C21 91.3(15) . . . . ?
Se2 K1 O2 C21 47.3(18) . . . . ?
Se1 K1 O2 C21 147.9(16) . . . . ?
Se2 K1 O2 C21 -19.2(15) 3_476 . . . ?
C17 K1 O2 C21 -132.0(16) . . . . ?
P2 K1 O2 C21 87.4(15) . . . . ?
K1 K1 O2 C21 -3.1(16) 3_476 . . . ?
O1 K1 O2 C24 62.6(13) . . . . ?
N1 K1 O2 C24 -83.9(13) . . . . ?
Se2 K1 O2 C24 -127.9(12) . . . . ?
Se1 K1 O2 C24 -27.4(13) . . . . ?
Se2 K1 O2 C24 165.6(13) 3_476 . . . ?
C17 K1 O2 C24 52.8(13) . . . . ?
P2 K1 O2 C24 -87.8(13) . . . . ?
K1 K1 O2 C24 -178.3(12) 3_476 . . . ?
N3 K2 O3 C28 99.0(14) . . . . ?
N4 K2 O3 C28 -164.1(14) . . . . ?
N2 K2 O3 C28 148.3(13) . . . . ?
P1 K2 O3 C28 121.9(14) . . . . ?
P2 K2 O3 C28 173.2(13) . . . . ?
Se1 K2 O3 C28 -10.0(15) 2_446 . . . ?
N3 K2 O3 C25 -83(2) . . . . ?
N4 K2 O3 C25 14(2) . . . . ?
N2 K2 O3 C25 -34(2) . . . . ?
P1 K2 O3 C25 -60(2) . . . . ?
P2 K2 O3 C25 -9(2) . . . . ?
Se1 K2 O3 C25 167.7(19) 2_446 . . . ?
N4 P2 N1 C1 44.1(11) . . . . ?
N2 P2 N1 C1 153.6(11) . . . . ?
Se2 P2 N1 C1 -95.3(10) . . . . ?
P1 P2 N1 C1 148.5(13) . . . . ?
K2 P2 N1 C1 87.9(10) . . . . ?
K1 P2 N1 C1 -110.3(11) . . . . ?
N4 P2 N1 P1 -104.4(5) . . . . ?
N2 P2 N1 P1 5.1(5) . . . . ?
Se2 P2 N1 P1 116.2(4) . . . . ?
K2 P2 N1 P1 -60.6(4) . . . . ?
K1 P2 N1 P1 101.2(5) . . . . ?
N4 P2 N1 K1 154.4(4) . . . . ?
N2 P2 N1 K1 -96.1(4) . . . . ?
Se2 P2 N1 K1 15.0(3) . . . . ?
P1 P2 N1 K1 -101.2(5) . . . . ?
K2 P2 N1 K1 -161.8(2) . . . . ?
N3 P1 N1 C1 -46.6(12) . . . . ?
N2 P1 N1 C1 -155.2(11) . . . . ?
Se1 P1 N1 C1 92.4(10) . . . . ?
P2 P1 N1 C1 -150.1(13) . . . . ?
K2 P1 N1 C1 -89.1(10) . . . . ?
N3 P1 N1 P2 103.5(6) . . . . ?
N2 P1 N1 P2 -5.1(5) . . . . ?
Se1 P1 N1 P2 -117.5(4) . . . . ?
K2 P1 N1 P2 61.1(4) . . . . ?
N3 P1 N1 K1 -156.4(5) . . . . ?
N2 P1 N1 K1 95.0(4) . . . . ?
Se1 P1 N1 K1 -17.4(4) . . . . ?
P2 P1 N1 K1 100.1(5) . . . . ?
K2 P1 N1 K1 161.2(3) . . . . ?
O1 K1 N1 C1 -173.6(6) . . . . ?
O2 K1 N1 C1 -40.8(7) . . . . ?
Se2 K1 N1 C1 121.9(6) . . . . ?
Se1 K1 N1 C1 -116.9(7) . . . . ?
Se2 K1 N1 C1 42.9(7) 3_476 . . . ?
C17 K1 N1 C1 -143.4(7) . . . . ?
P2 K1 N1 C1 132.5(8) . . . . ?
K1 K1 N1 C1 79.8(6) 3_476 . . . ?
O1 K1 N1 P2 53.9(5) . . . . ?
O2 K1 N1 P2 -173.3(3) . . . . ?
Se2 K1 N1 P2 -10.6(2) . . . . ?
Se1 K1 N1 P2 110.6(4) . . . . ?
Se2 K1 N1 P2 -89.6(3) 3_476 . . . ?
C17 K1 N1 P2 84.1(6) . . . . ?
K1 K1 N1 P2 -52.7(3) 3_476 . . . ?
O1 K1 N1 P1 -44.5(6) . . . . ?
O2 K1 N1 P1 88.2(4) . . . . ?
Se2 K1 N1 P1 -109.0(4) . . . . ?
Se1 K1 N1 P1 12.2(3) . . . . ?
Se2 K1 N1 P1 172.0(3) 3_476 . . . ?
C17 K1 N1 P1 -14.3(7) . . . . ?
P2 K1 N1 P1 -98.4(5) . . . . ?
K1 K1 N1 P1 -151.1(4) 3_476 . . . ?
N4 P2 N2 C5 -84.4(12) . . . . ?
N1 P2 N2 C5 162.6(11) . . . . ?
Se2 P2 N2 C5 52.2(11) . . . . ?
P1 P2 N2 C5 167.7(13) . . . . ?
K2 P2 N2 C5 -108.1(11) . . . . ?
K1 P2 N2 C5 107.9(11) . . . . ?
N4 P2 N2 P1 107.8(6) . . . . ?
N1 P2 N2 P1 -5.2(5) . . . . ?
Se2 P2 N2 P1 -115.5(4) . . . . ?
K2 P2 N2 P1 84.2(4) . . . . ?
K1 P2 N2 P1 -59.8(4) . . . . ?
N4 P2 N2 K2 23.6(5) . . . . ?
N1 P2 N2 K2 -89.4(4) . . . . ?
Se2 P2 N2 K2 160.26(18) . . . . ?
P1 P2 N2 K2 -84.2(4) . . . . ?
K1 P2 N2 K2 -144.02(17) . . . . ?
N3 P1 N2 C5 84.0(11) . . . . ?
N1 P1 N2 C5 -162.8(11) . . . . ?
Se1 P1 N2 C5 -53.3(11) . . . . ?
P2 P1 N2 C5 -168.0(13) . . . . ?
K2 P1 N2 C5 107.1(10) . . . . ?
N3 P1 N2 P2 -108.0(5) . . . . ?
N1 P1 N2 P2 5.1(5) . . . . ?
Se1 P1 N2 P2 114.7(4) . . . . ?
K2 P1 N2 P2 -84.9(4) . . . . ?
N3 P1 N2 K2 -23.2(5) . . . . ?
N1 P1 N2 K2 90.0(4) . . . . ?
Se1 P1 N2 K2 -160.42(16) . . . . ?
P2 P1 N2 K2 84.9(4) . . . . ?
O3 K2 N2 C5 179.6(8) . . . . ?
N3 K2 N2 C5 -115.0(7) . . . . ?
N4 K2 N2 C5 116.4(7) . . . . ?
P1 K2 N2 C5 -130.0(8) . . . . ?
P2 K2 N2 C5 131.6(8) . . . . ?
Se1 K2 N2 C5 -26.0(7) 2_446 . . . ?
O3 K2 N2 P2 48.0(7) . . . . ?
N3 K2 N2 P2 113.5(4) . . . . ?
N4 K2 N2 P2 -15.2(3) . . . . ?
P1 K2 N2 P2 98.4(4) . . . . ?
Se1 K2 N2 P2 -157.5(3) 2_446 . . . ?
O3 K2 N2 P1 -50.4(7) . . . . ?
N3 K2 N2 P1 15.1(3) . . . . ?
N4 K2 N2 P1 -113.6(4) . . . . ?
P2 K2 N2 P1 -98.4(4) . . . . ?
Se1 K2 N2 P1 104.1(3) 2_446 . . . ?
N2 P1 N3 C9 -142.0(12) . . . . ?
N1 P1 N3 C9 127.7(12) . . . . ?
Se1 P1 N3 C9 -7.6(14) . . . . ?
P2 P1 N3 C9 173.8(11) . . . . ?
K2 P1 N3 C9 -170.1(14) . . . . ?
N2 P1 N3 K2 28.1(6) . . . . ?
N1 P1 N3 K2 -62.2(6) . . . . ?
Se1 P1 N3 K2 162.6(2) . . . . ?
P2 P1 N3 K2 -16.1(5) . . . . ?
O3 K2 N3 C9 -58.9(9) . . . . ?
N4 K2 N3 C9 -167.1(9) . . . . ?
N2 K2 N3 C9 154.7(10) . . . . ?
P1 K2 N3 C9 172.0(12) . . . . ?
P2 K2 N3 C9 -176.7(9) . . . . ?
Se1 K2 N3 C9 38.8(9) 2_446 . . . ?
O3 K2 N3 P1 129.1(5) . . . . ?
N4 K2 N3 P1 20.9(5) . . . . ?
N2 K2 N3 P1 -17.3(4) . . . . ?
P2 K2 N3 P1 11.3(4) . . . . ?
Se1 K2 N3 P1 -133.2(4) 2_446 . . . ?
N2 P2 N4 C13 138.4(12) . . . . ?
N1 P2 N4 C13 -130.2(12) . . . . ?
Se2 P2 N4 C13 5.6(14) . . . . ?
P1 P2 N4 C13 -176.8(11) . . . . ?
K2 P2 N4 C13 166.6(15) . . . . ?
K1 P2 N4 C13 -72.3(17) . . . . ?
N2 P2 N4 K2 -28.1(6) . . . . ?
N1 P2 N4 K2 63.2(5) . . . . ?
Se2 P2 N4 K2 -161.0(2) . . . . ?
P1 P2 N4 K2 16.6(5) . . . . ?
K1 P2 N4 K2 121.1(8) . . . . ?
O3 K2 N4 C13 61.6(11) . . . . ?
N3 K2 N4 C13 170.6(10) . . . . ?
N2 K2 N4 C13 -151.1(11) . . . . ?
P1 K2 N4 C13 -180.0(11) . . . . ?
P2 K2 N4 C13 -168.3(13) . . . . ?
Se1 K2 N4 C13 -62.0(12) 2_446 . . . ?
O3 K2 N4 P2 -130.1(5) . . . . ?
N3 K2 N4 P2 -21.1(5) . . . . ?
N2 K2 N4 P2 17.2(4) . . . . ?
P1 K2 N4 P2 -11.7(4) . . . . ?
Se1 K2 N4 P2 106.2(5) 2_446 . . . ?
P2 N1 C1 C2 168.7(9) . . . . ?
P1 N1 C1 C2 -50.9(14) . . . . ?
K1 N1 C1 C2 58.9(10) . . . . ?
P2 N1 C1 C3 -67.3(13) . . . . ?
P1 N1 C1 C3 73.0(13) . . . . ?
K1 N1 C1 C3 -177.2(9) . . . . ?
P2 N1 C1 C4 50.4(15) . . . . ?
P1 N1 C1 C4 -169.3(9) . . . . ?
K1 N1 C1 C4 -59.4(10) . . . . ?
P2 N2 C5 C7 158.2(9) . . . . ?
P1 N2 C5 C7 -37.7(15) . . . . ?
K2 N2 C5 C7 59.4(11) . . . . ?
P2 N2 C5 C8 38.4(15) . . . . ?
P1 N2 C5 C8 -157.5(9) . . . . ?
K2 N2 C5 C8 -60.4(10) . . . . ?
P2 N2 C5 C6 -80.9(13) . . . . ?
P1 N2 C5 C6 83.2(12) . . . . ?
K2 N2 C5 C6 -179.6(8) . . . . ?
P1 N3 C9 C12 -179.1(12) . . . . ?
K2 N3 C9 C12 11.8(15) . . . . ?
P1 N3 C9 C10 -58.2(18) . . . . ?
K2 N3 C9 C10 132.7(11) . . . . ?
P1 N3 C9 C11 64.3(18) . . . . ?
K2 N3 C9 C11 -104.7(13) . . . . ?
P2 N4 C13 C15 -69.4(16) . . . . ?
K2 N4 C13 C15 95.1(14) . . . . ?
P2 N4 C13 C16 56(2) . . . . ?
K2 N4 C13 C16 -139.3(12) . . . . ?
P2 N4 C13 C14 174.0(11) . . . . ?
K2 N4 C13 C14 -21.4(15) . . . . ?
C20 O1 C17 C18 0(3) . . . . ?
K1 O1 C17 C18 -147.3(18) . . . . ?
C20 O1 C17 K1 147.6(16) . . . . ?
O1 K1 C17 C18 51(2) . . . . ?
O2 K1 C17 C18 -156(2) . . . . ?
N1 K1 C17 C18 -46(3) . . . . ?
Se2 K1 C17 C18 25(2) . . . . ?
Se1 K1 C17 C18 -69(2) . . . . ?
Se2 K1 C17 C18 128(2) 3_476 . . . ?
P2 K1 C17 C18 -12(3) . . . . ?
K1 K1 C17 C18 78(2) 3_476 . . . ?
O2 K1 C17 O1 153.4(11) . . . . ?
N1 K1 C17 O1 -96.8(11) . . . . ?
Se2 K1 C17 O1 -26.3(11) . . . . ?
Se1 K1 C17 O1 -119.7(10) . . . . ?
Se2 K1 C17 O1 76.8(10) 3_476 . . . ?
P2 K1 C17 O1 -63.3(11) . . . . ?
K1 K1 C17 O1 27.5(12) 3_476 . . . ?
O1 C17 C18 C19 7(4) . . . . ?
K1 C17 C18 C19 -26(4) . . . . ?
C17 C18 C19 C20 -12(4) . . . . ?
C18 C19 C20 O1 12(4) . . . . ?
C17 O1 C20 C19 -7(3) . . . . ?
K1 O1 C20 C19 136(2) . . . . ?
C24 O2 C21 C22 28(2) . . . . ?
K1 O2 C21 C22 -147.4(12) . . . . ?
O2 C21 C22 C23 -15(2) . . . . ?
C21 C22 C23 C24 -4(2) . . . . ?
C21 O2 C24 C23 -31(2) . . . . ?
K1 O2 C24 C23 145.3(13) . . . . ?
C22 C23 C24 O2 21(2) . . . . ?
C28 O3 C25 C26 33(2) . . . . ?
K2 O3 C25 C26 -145.2(15) . . . . ?
O3 C25 C26 C27 -26(2) . . . . ?
C25 C26 C27 C28 11(2) . . . . ?
C25 O3 C28 C27 -25(2) . . . . ?
K2 O3 C28 C27 153.6(12) . . . . ?
C26 C27 C28 O3 8(2) . . . . ?
